data_4114752
loop_
_publ_author_name
'Banu Kesanli'
'James Fettinger'
'Donna R. Gardner'
'Bryan Eichhorn'

_publ_section_title
;
 The [Sn9Pt2(PPh3)]2- and [Sn9Ni2(CO)]3- Complexes: Two Markedly Different
 Sn9M2L Transition Metal Zintl Ion Clusters and Their Dynamic Behavior
;
_journal_name_full 'Journal of the American Chemical Society'
_journal_page_first 4779
_journal_page_last 4786
_journal_paper_doi 10.1021/ja012528p
_journal_volume 124
_journal_year 2002
_chemical_formula_sum 'C112 H190 K4 N12 O24 P2 Pt4 Sn18'
_chemical_formula_weight 5223.88
_chemical_name_systematic
;
  ?
;
_space_group_IT_number 2
_symmetry_cell_setting triclinic
_symmetry_space_group_name_Hall '-P 1'
_symmetry_space_group_name_H-M 'P -1'
_atom_sites_solution_hydrogens geom
_atom_sites_solution_primary direct
_atom_sites_solution_secondary difmap
_audit_creation_method SHELXL-97
_cell_angle_alpha 79.4450(10)
_cell_angle_beta 76.0670(10)
_cell_angle_gamma 83.7260(10)
_cell_formula_units_Z 1
_cell_length_a 13.1703(6)
_cell_length_b 13.3120(6)
_cell_length_c 24.3236(10)
_cell_measurement_temperature 193(2)
_cell_volume 4059.5(3)
_computing_cell_refinement 'Bruker SMART'
_computing_data_collection 'Bruker SMART'
_computing_data_reduction 'Bruker SAINT'
_computing_molecular_graphics 'Bruker SHELXTL'
_computing_publication_material 'Bruker SHELXTL'
_computing_structure_refinement 'SHELXL-97 (Sheldrick, 1997)'
_computing_structure_solution 'SHELXS-97 (Sheldrick, 1990)'
_diffrn_ambient_temperature 193(2)
_diffrn_measured_fraction_theta_full 0.999
_diffrn_measured_fraction_theta_max 0.999
_diffrn_measurement_device_type 'CCD area detector'
_diffrn_measurement_method 'phi and omega scans'
_diffrn_radiation_monochromator graphite
_diffrn_radiation_source 'fine-focus sealed tube'
_diffrn_radiation_type MoK\a
_diffrn_radiation_wavelength 0.71073
_diffrn_reflns_av_R_equivalents 0.0595
_diffrn_reflns_av_sigmaI/netI 0.0631
_diffrn_reflns_limit_h_max 15
_diffrn_reflns_limit_h_min -15
_diffrn_reflns_limit_k_max 15
_diffrn_reflns_limit_k_min -15
_diffrn_reflns_limit_l_max 28
_diffrn_reflns_limit_l_min -28
_diffrn_reflns_number 53909
_diffrn_reflns_theta_full 25.00
_diffrn_reflns_theta_max 25.00
_diffrn_reflns_theta_min 1.60
_diffrn_standards_decay_% 0
_exptl_absorpt_coefficient_mu 6.322
_exptl_absorpt_correction_type 'empirical, Sadabs'
_exptl_crystal_colour Black
_exptl_crystal_density_diffrn 2.137
_exptl_crystal_description Block
_exptl_crystal_F_000 2456
_exptl_crystal_size_max 0.105
_exptl_crystal_size_mid 0.083
_exptl_crystal_size_min 0.040
_refine_diff_density_max 0.858
_refine_diff_density_min -1.078
_refine_diff_density_rms 0.130
_refine_ls_extinction_coef 0.000036(11)
_refine_ls_extinction_expression Fc^*^=kFc[1+0.001xFc^2^\l^3^/sin(2\q)]^-1/4^
_refine_ls_extinction_method SHELXL
_refine_ls_goodness_of_fit_ref 1.012
_refine_ls_hydrogen_treatment mixed
_refine_ls_matrix_type full
_refine_ls_number_parameters 875
_refine_ls_number_reflns 14288
_refine_ls_number_restraints 0
_refine_ls_restrained_S_all 1.012
_refine_ls_R_factor_all 0.0790
_refine_ls_R_factor_gt 0.0398
_refine_ls_shift/su_max 0.001
_refine_ls_shift/su_mean 0.000
_refine_ls_structure_factor_coef Fsqd
_refine_ls_weighting_details 'calc w=1/[\s^2^(Fo^2^)+(0.0180P)^2^+10.4114P] where P=(Fo^2^+2Fc^2^)/3'
_refine_ls_weighting_scheme calc
_refine_ls_wR_factor_gt 0.0684
_refine_ls_wR_factor_ref 0.0819
_reflns_number_gt 9417
_reflns_number_total 14288
_reflns_threshold_expression >2sigma(I)
_cod_data_source_file ja012528p_1.cif
_cod_data_source_block '[Sn9Pt2(PPh3)][K(crypt)]2-en'
_cod_database_code 4114752

loop_
_symmetry_equiv_pos_as_xyz
'x, y, z'
'-x, -y, -z'

loop_
_atom_site_label
_atom_site_type_symbol
_atom_site_fract_x
_atom_site_fract_y
_atom_site_fract_z
_atom_site_U_iso_or_equiv
_atom_site_adp_type
_atom_site_occupancy
_atom_site_symmetry_multiplicity
_atom_site_calc_flag
_atom_site_refinement_flags
_atom_site_disorder_assembly
_atom_site_disorder_group
Pt1 Pt 0.10750(2) 0.89565(2) 0.196960(13) 0.04038(9) Uani 1 1 d . . .
Pt2 Pt -0.03183(2) 0.76095(2) 0.259452(13) 0.04088(9) Uani 1 1 d . A .
P1 P 0.21461(16) 1.01532(15) 0.14920(8) 0.0415(5) Uani 1 1 d . A .
Sn1 Sn -0.07362(18) 0.8816(2) 0.16509(12) 0.0764(7) Uani 0.82 1 d P A 1
Sn2 Sn 0.02510(14) 0.90333(13) 0.30859(6) 0.0988(6) Uani 0.82 1 d P A 1
Sn3 Sn 0.16111(10) 0.69468(10) 0.20677(6) 0.0838(4) Uani 0.82 1 d P A 1
Sn4 Sn 0.09284(12) 0.68054(14) 0.33548(7) 0.1377(7) Uani 0.82 1 d P A 1
Sn5 Sn -0.18901(17) 0.91237(16) 0.28422(8) 0.1028(7) Uani 0.82 1 d P A 1
Sn6 Sn -0.03105(11) 0.65370(13) 0.17081(6) 0.0984(5) Uani 0.82 1 d P A 1
Sn7 Sn -0.0531(2) 0.55273(16) 0.29814(9) 0.1034(7) Uani 0.82 1 d P A 1
Sn8 Sn -0.23118(16) 0.6990(2) 0.26497(14) 0.0858(6) Uani 0.82 1 d P A 1
Sn9 Sn -0.1513(2) 0.71371(19) 0.37058(12) 0.0810(6) Uani 0.82 1 d P A 1
Sn1A Sn -0.0422(7) 0.8493(8) 0.1557(5) 0.057(2) Uani 0.18 1 d P A 2
Sn2A Sn -0.0155(6) 0.9438(5) 0.2907(2) 0.079(2) Uani 0.18 1 d P A 2
Sn3A Sn 0.1743(4) 0.7057(4) 0.2387(2) 0.0576(13) Uani 0.18 1 d P A 2
Sn4A Sn 0.0608(5) 0.7477(4) 0.3532(2) 0.0804(16) Uani 0.18 1 d P A 2
Sn5A Sn -0.2023(6) 0.8934(7) 0.2577(3) 0.096(3) Uani 0.18 1 d P A 2
Sn6A Sn 0.0234(5) 0.6293(4) 0.1862(3) 0.0724(17) Uani 0.18 1 d P A 2
Sn7A Sn -0.0305(9) 0.5718(6) 0.3193(4) 0.080(2) Uani 0.18 1 d P A 2
Sn8A Sn -0.1967(7) 0.6617(9) 0.2619(6) 0.083(3) Uani 0.18 1 d P A 2
Sn9A Sn -0.1754(10) 0.7435(9) 0.3622(5) 0.076(3) Uani 0.18 1 d P A 2
C1 C 0.3487(6) 1.0047(6) 0.1595(3) 0.0415(19) Uani 1 1 d . . .
C2 C 0.4013(6) 0.9090(6) 0.1703(3) 0.050(2) Uani 1 1 d . A .
H2A H 0.3664 0.8488 0.1731 0.060 Uiso 1 1 calc R . .
C3 C 0.5032(6) 0.9002(8) 0.1771(3) 0.061(2) Uani 1 1 d . . .
H3A H 0.5372 0.8342 0.1850 0.073 Uiso 1 1 calc R A .
C4 C 0.5557(7) 0.9859(8) 0.1725(3) 0.061(2) Uani 1 1 d . A .
H4A H 0.6256 0.9797 0.1775 0.073 Uiso 1 1 calc R . .
C5 C 0.5056(7) 1.0811(7) 0.1605(4) 0.063(2) Uani 1 1 d . . .
H5A H 0.5415 1.1410 0.1568 0.076 Uiso 1 1 calc R A .
C6 C 0.4040(6) 1.0901(7) 0.1539(3) 0.054(2) Uani 1 1 d . A .
H6A H 0.3710 1.1563 0.1454 0.065 Uiso 1 1 calc R . .
C7 C 0.2358(6) 1.0396(5) 0.0709(3) 0.0405(18) Uani 1 1 d . . .
C8 C 0.3334(6) 1.0547(6) 0.0340(3) 0.047(2) Uani 1 1 d . A .
H8A H 0.3940 1.0494 0.0493 0.057 Uiso 1 1 calc R . .
C9 C 0.3432(7) 1.0780(6) -0.0257(3) 0.058(2) Uani 1 1 d . . .
H9A H 0.4104 1.0875 -0.0505 0.070 Uiso 1 1 calc R A .
C10 C 0.2565(7) 1.0869(6) -0.0483(3) 0.053(2) Uani 1 1 d . A .
H10A H 0.2630 1.1040 -0.0886 0.063 Uiso 1 1 calc R . .
C11 C 0.1587(6) 1.0708(6) -0.0120(3) 0.055(2) Uani 1 1 d . . .
H11A H 0.0982 1.0762 -0.0274 0.066 Uiso 1 1 calc R A .
C12 C 0.1495(6) 1.0467(6) 0.0471(3) 0.051(2) Uani 1 1 d . A .
H12A H 0.0824 1.0349 0.0715 0.061 Uiso 1 1 calc R . .
C13 C 0.1675(6) 1.1424(6) 0.1686(4) 0.051(2) Uani 1 1 d . . .
C14 C 0.1419(7) 1.2266(7) 0.1300(4) 0.068(3) Uani 1 1 d . A .
H14A H 0.1538 1.2225 0.0903 0.081 Uiso 1 1 calc R . .
C15 C 0.0986(9) 1.3169(9) 0.1501(7) 0.103(4) Uani 1 1 d . . .
H15A H 0.0776 1.3733 0.1242 0.123 Uiso 1 1 calc R A .
C16 C 0.0860(10) 1.3254(10) 0.2056(7) 0.111(5) Uani 1 1 d . A .
H16A H 0.0572 1.3880 0.2183 0.134 Uiso 1 1 calc R . .
C17 C 0.1142(10) 1.2448(10) 0.2440(5) 0.113(5) Uani 1 1 d . . .
H17A H 0.1063 1.2517 0.2830 0.136 Uiso 1 1 calc R A .
C18 C 0.1542(9) 1.1532(8) 0.2255(4) 0.091(4) Uani 1 1 d . A .
H18A H 0.1729 1.0969 0.2522 0.110 Uiso 1 1 calc R . .
K31 K 0.63549(13) 0.19719(13) 0.52585(7) 0.0467(4) Uani 1 1 d . . .
N31 N 0.6535(6) 0.3514(5) 0.4161(3) 0.0601(19) Uani 1 1 d . . .
N32 N 0.6191(6) 0.0421(5) 0.6338(3) 0.0583(19) Uani 1 1 d . . .
O32 O 0.6391(4) 0.4119(4) 0.5294(2) 0.0580(15) Uani 1 1 d . . .
O34 O 0.6477(5) 0.2581(4) 0.6262(2) 0.0611(16) Uani 1 1 d . . .
O38 O 0.4566(4) 0.0924(4) 0.5703(2) 0.0572(15) Uani 1 1 d . . .
O40 O 0.4741(4) 0.2188(4) 0.4626(2) 0.0576(15) Uani 1 1 d . . .
O44 O 0.8077(4) 0.1802(5) 0.4309(3) 0.0680(17) Uani 1 1 d . . .
O46 O 0.7745(4) 0.0169(5) 0.5265(3) 0.0664(17) Uani 1 1 d . . .
C31 C 0.6400(8) 0.4561(7) 0.4299(4) 0.070(3) Uani 1 1 d . . .
H31A H 0.5641 0.4751 0.4421 0.084 Uiso 1 1 calc R . .
H31B H 0.6684 0.5042 0.3947 0.084 Uiso 1 1 calc R . .
C32 C 0.6928(7) 0.4684(6) 0.4761(4) 0.066(3) Uani 1 1 d . . .
H32A H 0.7672 0.4421 0.4667 0.079 Uiso 1 1 calc R . .
H32B H 0.6905 0.5417 0.4793 0.079 Uiso 1 1 calc R . .
C33 C 0.6840(7) 0.4236(7) 0.5757(4) 0.067(3) Uani 1 1 d . . .
H33A H 0.6797 0.4969 0.5793 0.081 Uiso 1 1 calc R . .
H33B H 0.7589 0.3985 0.5680 0.081 Uiso 1 1 calc R . .
C34 C 0.6256(8) 0.3638(7) 0.6301(4) 0.074(3) Uani 1 1 d . . .
H34A H 0.6481 0.3796 0.6634 0.088 Uiso 1 1 calc R . .
H34B H 0.5493 0.3819 0.6351 0.088 Uiso 1 1 calc R . .
C35 C 0.6140(7) 0.1944(6) 0.6802(4) 0.065(3) Uani 1 1 d . . .
H35A H 0.5365 0.1965 0.6910 0.077 Uiso 1 1 calc R . .
H35B H 0.6388 0.2192 0.7104 0.077 Uiso 1 1 calc R . .
C36 C 0.6582(8) 0.0869(7) 0.6753(4) 0.074(3) Uani 1 1 d . . .
H36A H 0.7356 0.0865 0.6634 0.089 Uiso 1 1 calc R . .
H36B H 0.6401 0.0436 0.7135 0.089 Uiso 1 1 calc R . .
C37 C 0.5098(8) 0.0189(7) 0.6560(4) 0.072(3) Uani 1 1 d . . .
H37A H 0.4716 0.0764 0.6748 0.086 Uiso 1 1 calc R . .
H37B H 0.5068 -0.0429 0.6859 0.086 Uiso 1 1 calc R . .
C38 C 0.4538(7) 0.0007(7) 0.6121(4) 0.071(3) Uani 1 1 d . . .
H38A H 0.4890 -0.0580 0.5935 0.086 Uiso 1 1 calc R . .
H38B H 0.3803 -0.0146 0.6306 0.086 Uiso 1 1 calc R . .
C39 C 0.3829(7) 0.0937(7) 0.5358(4) 0.066(3) Uani 1 1 d . . .
H39A H 0.3133 0.0774 0.5606 0.079 Uiso 1 1 calc R . .
H39B H 0.4057 0.0415 0.5103 0.079 Uiso 1 1 calc R . .
C40 C 0.3759(6) 0.1971(8) 0.5010(4) 0.070(3) Uani 1 1 d . . .
H40A H 0.3213 0.2005 0.4789 0.084 Uiso 1 1 calc R . .
H40B H 0.3555 0.2491 0.5267 0.084 Uiso 1 1 calc R . .
C41 C 0.4668(8) 0.3164(7) 0.4284(4) 0.073(3) Uani 1 1 d . . .
H41A H 0.4470 0.3698 0.4533 0.087 Uiso 1 1 calc R . .
H41B H 0.4122 0.3188 0.4064 0.087 Uiso 1 1 calc R . .
C42 C 0.5718(9) 0.3362(8) 0.3876(4) 0.079(3) Uani 1 1 d . . .
H42A H 0.5949 0.2776 0.3667 0.095 Uiso 1 1 calc R . .
H42B H 0.5632 0.3979 0.3590 0.095 Uiso 1 1 calc R . .
C43 C 0.7582(8) 0.3370(8) 0.3782(4) 0.082(3) Uani 1 1 d . . .
H43A H 0.8097 0.3695 0.3917 0.099 Uiso 1 1 calc R . .
H43B H 0.7564 0.3724 0.3389 0.099 Uiso 1 1 calc R . .
C44 C 0.7949(8) 0.2259(9) 0.3758(4) 0.092(4) Uani 1 1 d . . .
H44A H 0.7424 0.1909 0.3645 0.111 Uiso 1 1 calc R . .
H44B H 0.8622 0.2209 0.3473 0.111 Uiso 1 1 calc R . .
C45 C 0.8568(7) 0.0800(8) 0.4288(5) 0.077(3) Uani 1 1 d . . .
H45A H 0.9254 0.0839 0.4009 0.093 Uiso 1 1 calc R . .
H45B H 0.8126 0.0381 0.4156 0.093 Uiso 1 1 calc R . .
C46 C 0.8725(7) 0.0312(8) 0.4858(5) 0.087(4) Uani 1 1 d . . .
H46A H 0.9119 -0.0360 0.4829 0.104 Uiso 1 1 calc R . .
H46B H 0.9147 0.0745 0.4995 0.104 Uiso 1 1 calc R . .
C47 C 0.7896(8) -0.0309(8) 0.5810(5) 0.091(4) Uani 1 1 d . . .
H47A H 0.8268 0.0139 0.5967 0.109 Uiso 1 1 calc R . .
H47B H 0.8326 -0.0962 0.5777 0.109 Uiso 1 1 calc R . .
C48 C 0.6841(9) -0.0511(7) 0.6205(4) 0.083(3) Uani 1 1 d . . .
H48A H 0.6456 -0.0911 0.6026 0.100 Uiso 1 1 calc R . .
H48B H 0.6948 -0.0934 0.6569 0.100 Uiso 1 1 calc R . .
K51 K 0.64090(14) 0.36743(13) 0.10331(8) 0.0561(5) Uani 1 1 d . . .
N51 N 0.8246(7) 0.2762(7) 0.0246(4) 0.086(3) Uani 1 1 d . . .
N52 N 0.4485(9) 0.4509(9) 0.1852(7) 0.121(4) Uani 1 1 d . . .
O52 O 0.7660(5) 0.2078(4) 0.1504(3) 0.0668(17) Uani 1 1 d . . .
O54 O 0.6016(6) 0.2988(6) 0.2249(3) 0.095(2) Uani 1 1 d . . .
O58 O 0.6282(8) 0.5759(6) 0.1127(5) 0.125(3) Uani 1 1 d . . .
O60 O 0.8114(7) 0.4832(6) 0.0493(4) 0.106(3) Uani 1 1 d . . .
O64 O 0.6125(7) 0.2958(6) 0.0041(3) 0.095(2) Uani 1 1 d . . .
O66 O 0.4405(6) 0.3568(7) 0.0859(4) 0.114(3) Uani 1 1 d . . .
C51 C 0.8595(10) 0.1814(10) 0.0564(6) 0.121(5) Uani 1 1 d . . .
H51A H 0.9293 0.1578 0.0351 0.145 Uiso 1 1 calc R . .
H51B H 0.8103 0.1287 0.0591 0.145 Uiso 1 1 calc R . .
C52 C 0.8668(8) 0.1910(9) 0.1155(6) 0.106(4) Uani 1 1 d . . .
H52A H 0.9018 0.1275 0.1327 0.127 Uiso 1 1 calc R . .
H52B H 0.9096 0.2487 0.1135 0.127 Uiso 1 1 calc R . .
C53 C 0.7687(9) 0.2119(8) 0.2073(5) 0.090(3) Uani 1 1 d . . .
H53A H 0.7982 0.2761 0.2093 0.108 Uiso 1 1 calc R . .
H53B H 0.8131 0.1533 0.2221 0.108 Uiso 1 1 calc R . .
C54 C 0.6596(11) 0.2078(8) 0.2419(4) 0.091(4) Uani 1 1 d . . .
H54A H 0.6276 0.1480 0.2359 0.110 Uiso 1 1 calc R . .
H54B H 0.6593 0.2006 0.2832 0.110 Uiso 1 1 calc R . .
C55 C 0.4937(11) 0.3035(11) 0.2526(5) 0.120(5) Uani 1 1 d . . .
H55A H 0.4846 0.2741 0.2938 0.145 Uiso 1 1 calc R . .
H55B H 0.4545 0.2636 0.2351 0.145 Uiso 1 1 calc R . .
C56 C 0.4538(13) 0.4120(15) 0.2461(8) 0.173(8) Uani 1 1 d . . .
H56A H 0.5007 0.4532 0.2578 0.208 Uiso 1 1 calc R . .
H56B H 0.3831 0.4189 0.2714 0.208 Uiso 1 1 calc R . .
C57 C 0.4546(13) 0.5657(13) 0.1713(9) 0.207(10) Uani 1 1 d . . .
H57A H 0.4321 0.5911 0.1349 0.249 Uiso 1 1 calc R . .
H57B H 0.4050 0.5973 0.2019 0.249 Uiso 1 1 calc R . .
C58 C 0.5600(15) 0.5986(12) 0.1657(10) 0.204(10) Uani 1 1 d . . .
H58A H 0.5559 0.6732 0.1662 0.245 Uiso 1 1 calc R . .
H58B H 0.5889 0.5628 0.1986 0.245 Uiso 1 1 calc R . .
C59 C 0.7273(14) 0.6112(12) 0.1033(10) 0.167(9) Uani 1 1 d . . .
H59A H 0.7609 0.5771 0.1348 0.200 Uiso 1 1 calc R . .
H59B H 0.7203 0.6857 0.1041 0.200 Uiso 1 1 calc R . .
C60 C 0.7939(12) 0.5925(12) 0.0494(8) 0.153(8) Uani 1 1 d . . .
H60A H 0.8618 0.6229 0.0436 0.183 Uiso 1 1 calc R . .
H60B H 0.7605 0.6250 0.0176 0.183 Uiso 1 1 calc R . .
C61 C 0.8675(11) 0.4580(11) -0.0037(6) 0.120(5) Uani 1 1 d . . .
H61A H 0.9262 0.5029 -0.0202 0.144 Uiso 1 1 calc R . .
H61B H 0.8210 0.4670 -0.0310 0.144 Uiso 1 1 calc R . .
C62 C 0.9098(9) 0.3457(10) 0.0070(5) 0.115(4) Uani 1 1 d . . .
H62A H 0.9581 0.3285 -0.0286 0.138 Uiso 1 1 calc R . .
H62B H 0.9500 0.3363 0.0373 0.138 Uiso 1 1 calc R . .
C63 C 0.7933(11) 0.2566(10) -0.0263(5) 0.124(5) Uani 1 1 d . . .
H63A H 0.8453 0.2058 -0.0444 0.149 Uiso 1 1 calc R . .
H63B H 0.7958 0.3209 -0.0543 0.149 Uiso 1 1 calc R . .
C64 C 0.6880(13) 0.2184(11) -0.0148(5) 0.133(6) Uani 1 1 d . . .
H64A H 0.6759 0.1999 -0.0502 0.160 Uiso 1 1 calc R . .
H64B H 0.6824 0.1564 0.0150 0.160 Uiso 1 1 calc R . .
C65 C 0.5108(13) 0.2667(14) 0.0105(6) 0.146(8) Uani 1 1 d . . .
H65A H 0.5007 0.2017 0.0378 0.175 Uiso 1 1 calc R . .
H65B H 0.5017 0.2548 -0.0270 0.175 Uiso 1 1 calc R . .
C66 C 0.4325(13) 0.3446(16) 0.0313(8) 0.168(10) Uani 1 1 d . . .
H66A H 0.4433 0.4104 0.0047 0.202 Uiso 1 1 calc R . .
H66B H 0.3616 0.3242 0.0331 0.202 Uiso 1 1 calc R . .
C67 C 0.3595(11) 0.4277(12) 0.1101(9) 0.147(7) Uani 1 1 d . . .
H67A H 0.2909 0.4108 0.1055 0.176 Uiso 1 1 calc R . .
H67B H 0.3729 0.4980 0.0894 0.176 Uiso 1 1 calc R . .
C68 C 0.3562(12) 0.4234(13) 0.1708(9) 0.157(7) Uani 1 1 d . . .
H68A H 0.2961 0.4691 0.1867 0.189 Uiso 1 1 calc R . .
H68B H 0.3418 0.3527 0.1906 0.189 Uiso 1 1 calc R . .
N71 N 0.1817(13) 0.3549(13) 0.3870(7) 0.214(8) Uani 1 1 d . . .
H71A H 0.1445 0.3322 0.3668 0.257 Uiso 1 1 calc R . .
H71B H 0.2488 0.3635 0.3728 0.257 Uiso 1 1 calc R . .
N72 N 0.0098(13) 0.2654(12) 0.4755(10) 0.310(13) Uani 1 1 d . . .
H72A H 0.0648 0.2216 0.4758 0.372 Uiso 1 1 calc R . .
H72B H -0.0537 0.2432 0.4854 0.372 Uiso 1 1 calc R . .
C71 C 0.1296(17) 0.3795(15) 0.4468(10) 0.205(10) Uani 1 1 d . . .
H71C H 0.1651 0.3369 0.4755 0.246 Uiso 1 1 calc R . .
H71D H 0.1369 0.4523 0.4478 0.246 Uiso 1 1 calc R . .
C72 C 0.0218(15) 0.3601(12) 0.4610(8) 0.172(8) Uani 1 1 d . . .
H72C H -0.0155 0.3963 0.4930 0.207 Uiso 1 1 calc R . .
H72D H -0.0091 0.3869 0.4275 0.207 Uiso 1 1 calc R . .

loop_
_atom_site_aniso_label
_atom_site_aniso_U_11
_atom_site_aniso_U_22
_atom_site_aniso_U_33
_atom_site_aniso_U_23
_atom_site_aniso_U_13
_atom_site_aniso_U_12
Pt1 0.04081(19) 0.04312(19) 0.03505(18) -0.00498(14) -0.00621(14) -0.00118(14)
Pt2 0.03648(18) 0.04364(19) 0.03671(18) -0.00077(14) -0.00419(14) 0.00345(14)
P1 0.0443(12) 0.0453(12) 0.0362(11) -0.0078(9) -0.0114(10) -0.0025(10)
Sn1 0.0582(13) 0.1011(16) 0.0646(12) 0.0310(9) -0.0315(9) -0.0185(8)
Sn2 0.1213(13) 0.1358(15) 0.0461(8) -0.0380(8) 0.0114(7) -0.0668(11)
Sn3 0.0464(6) 0.0519(6) 0.1330(12) -0.0159(8) 0.0125(8) 0.0124(4)
Sn4 0.0922(10) 0.1839(17) 0.1171(13) 0.0803(11) -0.0601(9) -0.0190(10)
Sn5 0.0822(10) 0.0664(7) 0.1230(16) -0.0087(10) 0.0293(10) 0.0255(6)
Sn6 0.1047(12) 0.1214(12) 0.0742(10) -0.0519(9) 0.0193(7) -0.0580(10)
Sn7 0.1048(14) 0.0458(8) 0.1245(18) 0.0033(9) 0.0288(12) -0.0052(7)
Sn8 0.0485(12) 0.1228(18) 0.0829(8) -0.0060(11) -0.0064(10) -0.0293(8)
Sn9 0.0930(16) 0.0932(16) 0.0418(8) 0.0053(9) 0.0073(8) -0.0197(11)
Sn1A 0.051(5) 0.087(6) 0.037(3) 0.017(3) -0.028(3) -0.020(3)
Sn2A 0.123(6) 0.064(3) 0.037(3) -0.030(3) 0.024(3) -0.006(3)
Sn3A 0.038(2) 0.052(3) 0.069(3) 0.002(2) -0.003(2) 0.0173(18)
Sn4A 0.082(4) 0.115(4) 0.045(2) 0.014(3) -0.036(2) -0.005(3)
Sn5A 0.039(3) 0.108(6) 0.102(6) 0.013(4) 0.010(3) 0.054(3)
Sn6A 0.112(5) 0.054(3) 0.054(3) -0.027(2) 0.002(3) -0.033(3)
Sn7A 0.112(5) 0.036(4) 0.072(5) 0.015(3) 0.001(3) -0.007(3)
Sn8A 0.051(6) 0.119(8) 0.076(4) 0.016(5) -0.019(5) -0.043(4)
Sn9A 0.068(4) 0.092(6) 0.034(4) 0.016(3) 0.025(3) 0.016(3)
C1 0.054(5) 0.052(5) 0.021(4) -0.010(3) -0.007(4) -0.009(4)
C2 0.056(6) 0.053(5) 0.042(5) -0.014(4) -0.009(4) -0.003(4)
C3 0.037(5) 0.087(7) 0.058(6) -0.027(5) -0.010(4) 0.018(5)
C4 0.041(5) 0.101(8) 0.047(5) -0.027(5) -0.013(4) -0.007(5)
C5 0.069(7) 0.071(7) 0.056(6) -0.008(5) -0.022(5) -0.019(5)
C6 0.055(6) 0.062(6) 0.054(5) -0.008(4) -0.027(4) -0.010(4)
C7 0.039(5) 0.040(4) 0.040(4) -0.007(4) -0.006(4) -0.002(4)
C8 0.043(5) 0.059(5) 0.043(5) -0.014(4) -0.009(4) -0.010(4)
C9 0.057(6) 0.071(6) 0.043(5) -0.009(4) 0.000(4) -0.012(5)
C10 0.059(6) 0.061(6) 0.039(5) -0.005(4) -0.013(4) -0.009(4)
C11 0.044(5) 0.077(6) 0.046(5) -0.008(5) -0.017(4) -0.001(4)
C12 0.040(5) 0.073(6) 0.037(5) -0.001(4) -0.008(4) -0.005(4)
C13 0.052(5) 0.047(5) 0.051(5) -0.013(4) 0.001(4) -0.013(4)
C14 0.065(6) 0.051(6) 0.089(7) -0.012(5) -0.023(5) 0.002(5)
C15 0.085(9) 0.065(8) 0.173(14) -0.045(9) -0.047(9) 0.012(6)
C16 0.098(9) 0.063(8) 0.177(15) -0.067(10) -0.007(10) 0.005(7)
C17 0.152(12) 0.087(9) 0.093(9) -0.056(8) 0.027(8) -0.029(9)
C18 0.140(10) 0.068(7) 0.058(7) -0.020(6) 0.010(6) -0.028(7)
K31 0.0408(10) 0.0549(11) 0.0460(10) -0.0134(9) -0.0088(8) -0.0034(8)
N31 0.073(5) 0.059(5) 0.041(4) -0.007(4) 0.004(4) -0.012(4)
N32 0.078(6) 0.049(4) 0.052(4) -0.013(4) -0.022(4) 0.003(4)
O32 0.062(4) 0.061(4) 0.054(4) -0.005(3) -0.019(3) -0.007(3)
O34 0.089(5) 0.049(4) 0.053(4) -0.014(3) -0.032(3) 0.009(3)
O38 0.052(4) 0.065(4) 0.055(4) -0.015(3) -0.002(3) -0.020(3)
O40 0.049(4) 0.074(4) 0.052(4) -0.017(3) -0.014(3) 0.006(3)
O44 0.055(4) 0.067(4) 0.077(5) -0.035(4) 0.013(3) -0.007(3)
O46 0.044(4) 0.080(4) 0.085(5) -0.034(4) -0.024(3) 0.012(3)
C31 0.081(7) 0.066(7) 0.056(6) 0.007(5) -0.014(5) -0.004(5)
C32 0.065(6) 0.053(6) 0.074(7) -0.011(5) 0.004(5) -0.016(5)
C33 0.084(7) 0.057(6) 0.075(7) -0.018(5) -0.042(6) 0.000(5)
C34 0.098(8) 0.070(7) 0.068(7) -0.032(6) -0.047(6) 0.025(6)
C35 0.088(7) 0.065(6) 0.045(5) -0.016(5) -0.018(5) -0.004(5)
C36 0.111(8) 0.064(6) 0.052(6) -0.005(5) -0.038(6) 0.009(6)
C37 0.092(8) 0.057(6) 0.061(6) -0.009(5) -0.001(6) -0.016(5)
C38 0.081(7) 0.072(7) 0.060(6) -0.017(5) 0.003(5) -0.031(5)
C39 0.045(5) 0.081(7) 0.078(7) -0.029(6) -0.009(5) -0.015(5)
C40 0.038(5) 0.102(8) 0.072(7) -0.030(6) -0.006(5) -0.003(5)
C41 0.082(8) 0.072(7) 0.070(7) -0.011(6) -0.037(6) 0.014(6)
C42 0.116(9) 0.084(7) 0.041(6) 0.000(5) -0.035(6) -0.001(6)
C43 0.091(8) 0.096(8) 0.048(6) -0.012(6) 0.013(5) -0.016(6)
C44 0.090(8) 0.106(9) 0.070(8) -0.037(7) 0.030(6) -0.030(7)
C45 0.041(6) 0.083(8) 0.106(9) -0.052(7) 0.015(6) -0.003(5)
C46 0.037(6) 0.068(7) 0.160(12) -0.044(7) -0.018(7) 0.014(5)
C47 0.088(9) 0.087(8) 0.113(10) -0.041(7) -0.055(8) 0.042(7)
C48 0.121(10) 0.062(7) 0.069(7) -0.014(5) -0.036(7) 0.026(6)
K51 0.0510(12) 0.0463(11) 0.0763(14) -0.0099(10) -0.0266(10) 0.0020(9)
N51 0.079(6) 0.080(6) 0.082(7) -0.011(5) 0.015(5) -0.012(5)
N52 0.080(8) 0.100(9) 0.193(13) -0.075(9) -0.028(9) 0.029(6)
O52 0.067(4) 0.058(4) 0.074(5) 0.000(3) -0.024(4) 0.003(3)
O54 0.103(6) 0.103(6) 0.084(5) -0.034(5) -0.020(5) 0.006(5)
O58 0.119(7) 0.063(5) 0.220(11) -0.034(6) -0.087(7) 0.005(5)
O60 0.107(6) 0.066(5) 0.148(8) 0.026(5) -0.056(6) -0.036(4)
O64 0.114(7) 0.110(6) 0.070(5) -0.011(4) -0.019(5) -0.059(5)
O66 0.049(5) 0.148(8) 0.143(8) 0.010(6) -0.043(5) -0.005(5)
C51 0.110(10) 0.092(10) 0.128(12) -0.039(9) 0.044(9) 0.009(8)
C52 0.060(7) 0.086(8) 0.134(11) 0.020(8) 0.004(8) 0.031(6)
C53 0.111(10) 0.066(7) 0.100(9) 0.006(6) -0.050(8) -0.001(6)
C54 0.148(12) 0.080(8) 0.055(7) -0.006(6) -0.039(8) -0.015(8)
C55 0.110(11) 0.171(15) 0.088(9) -0.068(9) -0.010(8) 0.009(10)
C56 0.127(14) 0.21(2) 0.191(19) -0.133(17) 0.002(13) 0.046(13)
C57 0.126(15) 0.127(15) 0.37(3) -0.129(17) -0.021(17) 0.054(12)
C58 0.155(17) 0.124(14) 0.37(3) -0.175(17) -0.034(19) 0.017(12)
C59 0.134(16) 0.067(9) 0.35(3) -0.029(15) -0.138(17) -0.029(11)
C60 0.110(13) 0.094(13) 0.28(2) 0.042(14) -0.124(15) -0.045(10)
C61 0.108(11) 0.143(13) 0.108(11) 0.042(10) -0.040(9) -0.081(10)
C62 0.080(9) 0.139(12) 0.104(10) 0.012(9) 0.012(7) -0.035(8)
C63 0.163(14) 0.126(11) 0.069(8) -0.038(8) 0.028(9) -0.038(10)
C64 0.180(16) 0.127(12) 0.092(10) -0.041(9) 0.021(10) -0.091(12)
C65 0.161(16) 0.22(2) 0.088(10) 0.025(11) -0.064(12) -0.142(15)
C66 0.116(15) 0.26(3) 0.148(18) 0.048(16) -0.089(14) -0.094(14)
C67 0.066(10) 0.144(13) 0.22(2) 0.028(14) -0.064(12) 0.003(9)
C68 0.078(11) 0.160(15) 0.23(2) -0.064(16) -0.032(14) 0.055(10)
N71 0.194(17) 0.251(19) 0.191(16) -0.072(15) -0.041(13) 0.064(13)
N72 0.217(18) 0.118(13) 0.63(4) -0.13(2) -0.12(2) -0.014(13)
C71 0.17(2) 0.163(18) 0.31(3) 0.005(19) -0.12(2) -0.031(16)
C72 0.194(19) 0.115(13) 0.24(2) 0.032(13) -0.130(17) -0.067(13)

loop_
_atom_type_symbol
_atom_type_description
_atom_type_scat_dispersion_real
_atom_type_scat_dispersion_imag
_atom_type_scat_source
C C 0.0033 0.0016 'International Tables Vol C Tables 4.2.6.8 and 6.1.1.4'
H H 0.0000 0.0000 'International Tables Vol C Tables 4.2.6.8 and 6.1.1.4'
N N 0.0061 0.0033 'International Tables Vol C Tables 4.2.6.8 and 6.1.1.4'
O O 0.0106 0.0060 'International Tables Vol C Tables 4.2.6.8 and 6.1.1.4'
P P 0.1023 0.0942 'International Tables Vol C Tables 4.2.6.8 and 6.1.1.4'
K K 0.2009 0.2494 'International Tables Vol C Tables 4.2.6.8 and 6.1.1.4'
Sn Sn -0.6537 1.4246 'International Tables Vol C Tables 4.2.6.8 and 6.1.1.4'
Pt Pt -1.7033 8.3905 'International Tables Vol C Tables 4.2.6.8 and 6.1.1.4'

loop_
_geom_angle_atom_site_label_1
_geom_angle_atom_site_label_2
_geom_angle_atom_site_label_3
_geom_angle
P1 Pt1 Sn1A 121.4(3)
P1 Pt1 Sn2A 113.99(17)
Sn1A Pt1 Sn2A 95.0(3)
P1 Pt1 Sn3 124.00(6)
Sn1A Pt1 Sn3 84.0(2)
Sn2A Pt1 Sn3 111.83(13)
P1 Pt1 Sn3A 123.40(13)
Sn1A Pt1 Sn3A 98.7(3)
Sn2A Pt1 Sn3A 98.80(16)
Sn3 Pt1 Sn3A 18.84(9)
P1 Pt1 Sn2 116.99(6)
Sn1A Pt1 Sn2 106.3(2)
Sn2A Pt1 Sn2 18.48(13)
Sn3 Pt1 Sn2 97.95(5)
Sn3A Pt1 Sn2 82.61(11)
P1 Pt1 Pt2 175.63(5)
Sn1A Pt1 Pt2 59.1(3)
Sn2A Pt1 Pt2 61.85(16)
Sn3 Pt1 Pt2 60.11(3)
Sn3A Pt1 Pt2 59.85(12)
Sn2 Pt1 Pt2 59.59(4)
P1 Pt1 Sn1 119.84(8)
Sn1A Pt1 Sn1 12.7(2)
Sn2A Pt1 Sn1 84.58(18)
Sn3 Pt1 Sn1 94.59(6)
Sn3A Pt1 Sn1 107.53(13)
Sn2 Pt1 Sn1 97.91(7)
Pt2 Pt1 Sn1 59.52(6)
Sn1A Pt2 Sn8A 87.7(4)
Sn1A Pt2 Sn6A 68.8(2)
Sn8A Pt2 Sn6A 70.9(3)
Sn1A Pt2 Sn7A 138.1(3)
Sn8A Pt2 Sn7A 66.4(3)
Sn6A Pt2 Sn7A 71.6(2)
Sn1A Pt2 Sn2 106.1(3)
Sn8A Pt2 Sn2 141.0(3)
Sn6A Pt2 Sn2 148.07(14)
Sn7A Pt2 Sn2 114.85(16)
Sn1A Pt2 Sn3A 98.3(2)
Sn8A Pt2 Sn3A 132.0(2)
Sn6A Pt2 Sn3A 67.41(17)
Sn7A Pt2 Sn3A 78.7(3)
Sn2 Pt2 Sn3A 82.83(12)
Sn1A Pt2 Sn1 12.89(19)
Sn8A Pt2 Sn1 86.8(3)
Sn6A Pt2 Sn1 80.67(14)
Sn7A Pt2 Sn1 146.20(17)
Sn2 Pt2 Sn1 98.91(7)
Sn3A Pt2 Sn1 108.36(11)
Sn1A Pt2 Sn3 83.31(18)
Sn8A Pt2 Sn3 120.2(2)
Sn6A Pt2 Sn3 50.77(14)
Sn7A Pt2 Sn3 82.5(3)
Sn2 Pt2 Sn3 97.85(5)
Sn3A Pt2 Sn3 18.78(9)
Sn1 Pt2 Sn3 94.89(5)
Sn1A Pt2 Pt1 58.4(3)
Sn8A Pt2 Pt1 146.2(3)
Sn6A Pt2 Pt1 93.70(13)
Sn7A Pt2 Pt1 138.4(3)
Sn2 Pt2 Pt1 60.02(3)
Sn3A Pt2 Pt1 59.84(12)
Sn1 Pt2 Pt1 60.57(6)
Sn3 Pt2 Pt1 59.52(3)
Sn1A Pt2 Sn5A 67.3(2)
Sn8A Pt2 Sn5A 69.8(3)
Sn6A Pt2 Sn5A 120.9(2)
Sn7A Pt2 Sn5A 125.8(3)
Sn2 Pt2 Sn5A 82.0(2)
Sn3A Pt2 Sn5A 155.1(3)
Sn1 Pt2 Sn5A 55.05(18)
Sn3 Pt2 Sn5A 149.13(19)
Pt1 Pt2 Sn5A 95.4(2)
Sn1A Pt2 Sn2A 91.7(3)
Sn8A Pt2 Sn2A 131.7(3)
Sn6A Pt2 Sn2A 150.98(19)
Sn7A Pt2 Sn2A 130.25(19)
Sn2 Pt2 Sn2A 18.16(13)
Sn3A Pt2 Sn2A 95.8(2)
Sn1 Pt2 Sn2A 82.80(13)
Sn3 Pt2 Sn2A 107.59(16)
Pt1 Pt2 Sn2A 57.34(14)
Sn5A Pt2 Sn2A 65.7(3)
Sn1A Pt2 Sn9A 132.8(3)
Sn8A Pt2 Sn9A 66.0(5)
Sn6A Pt2 Sn9A 128.9(4)
Sn7A Pt2 Sn9A 67.1(3)
Sn2 Pt2 Sn9A 78.6(4)
Sn3A Pt2 Sn9A 128.7(2)
Sn1 Pt2 Sn9A 121.52(19)
Sn3 Pt2 Sn9A 143.58(18)
Pt1 Pt2 Sn9A 137.3(3)
Sn5A Pt2 Sn9A 66.9(3)
Sn2A Pt2 Sn9A 80.1(4)
C1 P1 C7 102.1(3)
C1 P1 C13 101.2(4)
C7 P1 C13 102.7(4)
C1 P1 Pt1 118.9(2)
C7 P1 Pt1 117.5(2)
C13 P1 Pt1 112.1(3)
Pt2 Sn1 Pt1 59.91(5)
Pt2 Sn1 Sn6 58.43(6)
Pt1 Sn1 Sn6 91.01(6)
Pt2 Sn1 Sn5 57.76(7)
Pt1 Sn1 Sn5 87.81(9)
Sn6 Sn1 Sn5 105.54(10)
Pt2 Sn2 Pt1 60.39(3)
Pt2 Sn2 Sn4 57.82(5)
Pt1 Sn2 Sn4 88.69(6)
Pt2 Sn2 Sn5 57.92(5)
Pt1 Sn2 Sn5 88.42(5)
Sn4 Sn2 Sn5 106.56(7)
Pt1 Sn3 Pt2 60.37(3)
Pt1 Sn3 Sn6 91.95(5)
Pt2 Sn3 Sn6 58.47(4)
Pt1 Sn3 Sn4 88.60(5)
Pt2 Sn3 Sn4 57.47(4)
Sn6 Sn3 Sn4 104.41(6)
Pt2 Sn4 Sn2 55.13(4)
Pt2 Sn4 Sn3 55.27(4)
Sn2 Sn4 Sn3 84.40(5)
Pt2 Sn4 Sn7 56.46(5)
Sn2 Sn4 Sn7 108.79(7)
Sn3 Sn4 Sn7 72.62(6)
Pt2 Sn4 Sn9 55.94(5)
Sn2 Sn4 Sn9 69.61(6)
Sn3 Sn4 Sn9 109.31(7)
Sn7 Sn4 Sn9 57.91(8)
Pt2 Sn5 Sn2 55.07(5)
Pt2 Sn5 Sn1 55.25(5)
Sn2 Sn5 Sn1 85.30(8)
Pt2 Sn5 Sn8 56.86(5)
Sn2 Sn5 Sn8 109.28(8)
Sn1 Sn5 Sn8 71.24(9)
Pt2 Sn5 Sn9 55.76(6)
Sn2 Sn5 Sn9 69.45(8)
Sn1 Sn5 Sn9 108.80(9)
Sn8 Sn5 Sn9 58.56(9)
Pt2 Sn6 Sn3 55.17(3)
Pt2 Sn6 Sn1 55.02(6)
Sn3 Sn6 Sn1 82.44(7)
Pt2 Sn6 Sn7 56.03(4)
Sn3 Sn6 Sn7 72.68(6)
Sn1 Sn6 Sn7 108.85(8)
Pt2 Sn6 Sn8 56.12(7)
Sn3 Sn6 Sn8 109.67(8)
Sn1 Sn6 Sn8 70.70(8)
Sn7 Sn6 Sn8 58.52(7)
Pt2 Sn7 Sn9 57.21(6)
Pt2 Sn7 Sn8 57.29(7)
Sn9 Sn7 Sn8 60.41(9)
Pt2 Sn7 Sn4 55.79(4)
Sn9 Sn7 Sn4 61.66(8)
Sn8 Sn7 Sn4 107.13(9)
Pt2 Sn7 Sn6 56.39(5)
Sn9 Sn7 Sn6 107.27(9)
Sn8 Sn7 Sn6 61.26(8)
Sn4 Sn7 Sn6 100.48(7)
Pt2 Sn8 Sn9 56.55(8)
Pt2 Sn8 Sn7 56.60(6)
Sn9 Sn8 Sn7 59.18(8)
Pt2 Sn8 Sn5 55.69(7)
Sn9 Sn8 Sn5 61.45(9)
Sn7 Sn8 Sn5 106.12(10)
Pt2 Sn8 Sn6 55.82(5)
Sn9 Sn8 Sn6 105.54(9)
Sn7 Sn8 Sn6 60.22(6)
Sn5 Sn8 Sn6 100.66(10)
Pt2 Sn9 Sn7 57.28(7)
Pt2 Sn9 Sn8 57.31(7)
Sn7 Sn9 Sn8 60.41(8)
Pt2 Sn9 Sn4 55.35(6)
Sn7 Sn9 Sn4 60.43(8)
Sn8 Sn9 Sn4 106.20(10)
Pt2 Sn9 Sn5 55.34(5)
Sn7 Sn9 Sn5 105.94(10)
Sn8 Sn9 Sn5 59.99(8)
Sn4 Sn9 Sn5 100.50(9)
Pt1 Sn1A Pt2 62.4(2)
Pt1 Sn1A Sn5A 92.0(4)
Pt2 Sn1A Sn5A 57.8(3)
Pt1 Sn1A Sn6A 88.7(3)
Pt2 Sn1A Sn6A 56.2(2)
Sn5A Sn1A Sn6A 103.7(4)
Pt1 Sn2A Pt2 60.81(12)
Pt1 Sn2A Sn5A 91.9(2)
Pt2 Sn2A Sn5A 56.8(2)
Pt1 Sn2A Sn4A 88.11(19)
Pt2 Sn2A Sn4A 58.78(15)
Sn5A Sn2A Sn4A 104.7(3)
Pt1 Sn3A Pt2 60.31(11)
Pt1 Sn3A Sn4A 87.15(18)
Pt2 Sn3A Sn4A 59.54(14)
Pt1 Sn3A Sn6A 87.28(18)
Pt2 Sn3A Sn6A 55.72(16)
Sn4A Sn3A Sn6A 107.6(2)
Pt2 Sn4A Sn3A 55.59(13)
Pt2 Sn4A Sn2A 56.15(16)
Sn3A Sn4A Sn2A 85.4(2)
Pt2 Sn4A Sn7A 53.8(2)
Sn3A Sn4A Sn7A 68.7(3)
Sn2A Sn4A Sn7A 108.1(3)
Pt2 Sn4A Sn9A 55.3(2)
Sn3A Sn4A Sn9A 108.6(3)
Sn2A Sn4A Sn9A 71.0(3)
Sn7A Sn4A Sn9A 58.2(4)
Pt2 Sn5A Sn2A 57.49(18)
Pt2 Sn5A Sn1A 54.8(2)
Sn2A Sn5A Sn1A 81.1(3)
Pt2 Sn5A Sn9A 57.1(3)
Sn2A Sn5A Sn9A 72.4(4)
Sn1A Sn5A Sn9A 111.0(4)
Pt2 Sn5A Sn8A 54.2(2)
Sn2A Sn5A Sn8A 109.4(3)
Sn1A Sn5A Sn8A 74.6(4)
Sn9A Sn5A Sn8A 57.8(4)
Pt2 Sn6A Sn3A 56.87(14)
Pt2 Sn6A Sn1A 55.0(2)
Sn3A Sn6A Sn1A 84.9(3)
Pt2 Sn6A Sn8A 54.5(3)
Sn3A Sn6A Sn8A 107.7(3)
Sn1A Sn6A Sn8A 74.1(3)
Pt2 Sn6A Sn7A 54.50(19)
Sn3A Sn6A Sn7A 67.9(2)
Sn1A Sn6A Sn7A 108.2(3)
Sn8A Sn6A Sn7A 56.2(3)
Pt2 Sn7A Sn8A 56.5(3)
Pt2 Sn7A Sn9A 57.6(3)
Sn8A Sn7A Sn9A 59.6(4)
Pt2 Sn7A Sn4A 58.04(18)
Sn8A Sn7A Sn4A 107.2(4)
Sn9A Sn7A Sn4A 61.0(4)
Pt2 Sn7A Sn6A 53.91(19)
Sn8A Sn7A Sn6A 61.2(3)
Sn9A Sn7A Sn6A 105.7(4)
Sn4A Sn7A Sn6A 100.9(3)
Pt2 Sn8A Sn7A 57.2(3)
Pt2 Sn8A Sn9A 58.5(4)
Sn7A Sn8A Sn9A 61.5(4)
Pt2 Sn8A Sn5A 56.0(3)
Sn7A Sn8A Sn5A 106.4(5)
Sn9A Sn8A Sn5A 60.0(4)
Pt2 Sn8A Sn6A 54.6(2)
Sn7A Sn8A Sn6A 62.6(3)
Sn9A Sn8A Sn6A 108.1(4)
Sn5A Sn8A Sn6A 98.8(4)
Pt2 Sn9A Sn8A 55.5(3)
Pt2 Sn9A Sn7A 55.4(3)
Sn8A Sn9A Sn7A 58.9(3)
Pt2 Sn9A Sn5A 56.0(2)
Sn8A Sn9A Sn5A 62.1(4)
Sn7A Sn9A Sn5A 106.0(4)
Pt2 Sn9A Sn4A 57.4(3)
Sn8A Sn9A Sn4A 106.6(4)
Sn7A Sn9A Sn4A 60.8(3)
Sn5A Sn9A Sn4A 100.9(4)
C6 C1 C2 117.2(8)
C6 C1 P1 122.0(6)
C2 C1 P1 120.7(6)
C3 C2 C1 121.1(8)
C3 C2 H2A 119.4
C1 C2 H2A 119.4
C4 C3 C2 120.5(8)
C4 C3 H3A 119.7
C2 C3 H3A 119.7
C3 C4 C5 119.1(8)
C3 C4 H4A 120.5
C5 C4 H4A 120.5
C6 C5 C4 120.5(8)
C6 C5 H5A 119.8
C4 C5 H5A 119.8
C5 C6 C1 121.5(8)
C5 C6 H6A 119.2
C1 C6 H6A 119.2
C12 C7 C8 118.0(7)
C12 C7 P1 118.2(6)
C8 C7 P1 123.7(6)
C7 C8 C9 120.7(7)
C7 C8 H8A 119.6
C9 C8 H8A 119.6
C10 C9 C8 120.3(8)
C10 C9 H9A 119.9
C8 C9 H9A 119.9
C9 C10 C11 119.6(8)
C9 C10 H10A 120.2
C11 C10 H10A 120.2
C10 C11 C12 119.9(7)
C10 C11 H11A 120.0
C12 C11 H11A 120.0
C7 C12 C11 121.4(7)
C7 C12 H12A 119.3
C11 C12 H12A 119.3
C18 C13 C14 118.6(9)
C18 C13 P1 117.5(7)
C14 C13 P1 123.9(7)
C13 C14 C15 119.2(10)
C13 C14 H14A 120.4
C15 C14 H14A 120.4
C16 C15 C14 121.0(12)
C16 C15 H15A 119.5
C14 C15 H15A 119.5
C15 C16 C17 120.7(12)
C15 C16 H16A 119.6
C17 C16 H16A 119.6
C16 C17 C18 119.4(12)
C16 C17 H17A 120.3
C18 C17 H17A 120.3
C17 C18 C13 120.9(11)
C17 C18 H18A 119.5
C13 C18 H18A 119.5
O34 K31 O38 96.87(18)
O34 K31 O44 124.72(19)
O38 K31 O44 133.19(17)
O34 K31 O46 100.90(17)
O38 K31 O46 94.52(18)
O44 K31 O46 60.29(19)
O34 K31 O40 133.64(17)
O38 K31 O40 60.00(17)
O44 K31 O40 96.48(18)
O46 K31 O40 119.19(17)
O34 K31 O32 60.48(16)
O38 K31 O32 122.26(17)
O44 K31 O32 98.58(17)
O46 K31 O32 138.96(17)
O40 K31 O32 96.48(16)
O34 K31 N32 60.41(17)
O38 K31 N32 59.83(19)
O44 K31 N32 120.0(2)
O46 K31 N32 60.41(19)
O40 K31 N32 119.47(19)
O32 K31 N32 120.49(17)
O34 K31 N31 120.21(19)
O38 K31 N31 120.2(2)
O44 K31 N31 59.35(19)
O46 K31 N31 118.9(2)
O40 K31 N31 60.51(19)
O32 K31 N31 60.18(18)
N32 K31 N31 179.3(2)
C42 N31 C31 109.7(7)
C42 N31 C43 110.2(7)
C31 N31 C43 108.8(7)
C42 N31 K31 108.8(5)
C31 N31 K31 109.6(5)
C43 N31 K31 109.7(5)
C37 N32 C48 110.2(8)
C37 N32 C36 111.1(7)
C48 N32 C36 109.8(7)
C37 N32 K31 108.8(5)
C48 N32 K31 109.1(5)
C36 N32 K31 107.8(5)
C33 O32 C32 111.0(7)
C33 O32 K31 109.5(4)
C32 O32 K31 113.2(5)
C34 O34 C35 112.0(6)
C34 O34 K31 117.3(5)
C35 O34 K31 120.6(5)
C39 O38 C38 111.5(6)
C39 O38 K31 119.6(5)
C38 O38 K31 122.4(5)
C41 O40 C40 110.5(7)
C41 O40 K31 113.2(5)
C40 O40 K31 109.8(5)
C44 O44 C45 109.6(7)
C44 O44 K31 118.2(5)
C45 O44 K31 115.2(5)
C47 O46 C46 111.3(8)
C47 O46 K31 115.5(5)
C46 O46 K31 113.0(5)
N31 C31 C32 113.7(7)
N31 C31 H31A 108.8
C32 C31 H31A 108.8
N31 C31 H31B 108.8
C32 C31 H31B 108.8
H31A C31 H31B 107.7
O32 C32 C31 108.5(7)
O32 C32 H32A 110.0
C31 C32 H32A 110.0
O32 C32 H32B 110.0
C31 C32 H32B 110.0
H32A C32 H32B 108.4
O32 C33 C34 109.0(7)
O32 C33 H33A 109.9
C34 C33 H33A 109.9
O32 C33 H33B 109.9
C34 C33 H33B 109.9
H33A C33 H33B 108.3
O34 C34 C33 107.8(7)
O34 C34 H34A 110.1
C33 C34 H34A 110.1
O34 C34 H34B 110.1
C33 C34 H34B 110.1
H34A C34 H34B 108.5
O34 C35 C36 108.6(7)
O34 C35 H35A 110.0
C36 C35 H35A 110.0
O34 C35 H35B 110.0
C36 C35 H35B 110.0
H35A C35 H35B 108.3
N32 C36 C35 113.1(7)
N32 C36 H36A 109.0
C35 C36 H36A 109.0
N32 C36 H36B 109.0
C35 C36 H36B 109.0
H36A C36 H36B 107.8
N32 C37 C38 115.2(7)
N32 C37 H37A 108.5
C38 C37 H37A 108.5
N32 C37 H37B 108.5
C38 C37 H37B 108.5
H37A C37 H37B 107.5
O38 C38 C37 107.3(7)
O38 C38 H38A 110.3
C37 C38 H38A 110.3
O38 C38 H38B 110.3
C37 C38 H38B 110.3
H38A C38 H38B 108.5
O38 C39 C40 108.8(7)
O38 C39 H39A 109.9
C40 C39 H39A 109.9
O38 C39 H39B 109.9
C40 C39 H39B 109.9
H39A C39 H39B 108.3
O40 C40 C39 110.5(7)
O40 C40 H40A 109.6
C39 C40 H40A 109.6
O40 C40 H40B 109.6
C39 C40 H40B 109.6
H40A C40 H40B 108.1
O40 C41 C42 109.0(7)
O40 C41 H41A 109.9
C42 C41 H41A 109.9
O40 C41 H41B 109.9
C42 C41 H41B 109.9
H41A C41 H41B 108.3
N31 C42 C41 113.6(7)
N31 C42 H42A 108.9
C41 C42 H42A 108.9
N31 C42 H42B 108.9
C41 C42 H42B 108.9
H42A C42 H42B 107.7
N31 C43 C44 113.6(8)
N31 C43 H43A 108.8
C44 C43 H43A 108.8
N31 C43 H43B 108.8
C44 C43 H43B 108.8
H43A C43 H43B 107.7
O44 C44 C43 107.6(8)
O44 C44 H44A 110.2
C43 C44 H44A 110.2
O44 C44 H44B 110.2
C43 C44 H44B 110.2
H44A C44 H44B 108.5
O44 C45 C46 110.5(8)
O44 C45 H45A 109.5
C46 C45 H45A 109.5
O44 C45 H45B 109.5
C46 C45 H45B 109.5
H45A C45 H45B 108.1
O46 C46 C45 111.4(8)
O46 C46 H46A 109.4
C45 C46 H46A 109.4
O46 C46 H46B 109.4
C45 C46 H46B 109.4
H46A C46 H46B 108.0
O46 C47 C48 108.8(8)
O46 C47 H47A 109.9
C48 C47 H47A 109.9
O46 C47 H47B 109.9
C48 C47 H47B 109.9
H47A C47 H47B 108.3
N32 C48 C47 114.0(8)
N32 C48 H48A 108.8
C47 C48 H48A 108.8
N32 C48 H48B 108.8
C47 C48 H48B 108.8
H48A C48 H48B 107.6
O60 K51 O52 92.9(2)
O60 K51 O66 135.6(2)
O52 K51 O66 127.1(2)
O60 K51 O58 60.7(3)
O52 K51 O58 128.1(2)
O66 K51 O58 98.8(3)
O60 K51 O54 119.7(2)
O52 K51 O54 59.0(2)
O66 K51 O54 99.5(3)
O58 K51 O54 94.3(3)
O60 K51 O64 97.7(3)
O52 K51 O64 102.7(2)
O66 K51 O64 59.0(3)
O58 K51 O64 123.3(3)
O54 K51 O64 137.4(2)
O60 K51 N51 60.2(3)
O52 K51 N51 61.5(2)
O66 K51 N51 118.4(3)
O58 K51 N51 120.5(3)
O54 K51 N51 120.4(3)
O64 K51 N51 59.9(3)
O60 K51 N52 122.4(3)
O52 K51 N52 117.3(3)
O66 K51 N52 60.1(3)
O58 K51 N52 62.2(3)
O54 K51 N52 58.5(3)
O64 K51 N52 118.9(3)
N51 K51 N52 177.3(3)
C51 N51 C62 109.2(10)
C51 N51 C63 110.4(10)
C62 N51 C63 109.8(9)
C51 N51 K51 107.1(6)
C62 N51 K51 110.1(7)
C63 N51 K51 110.1(7)
C68 N52 C56 113.3(15)
C68 N52 C57 109.6(13)
C56 N52 C57 111.1(14)
C68 N52 K51 107.9(8)
C56 N52 K51 110.3(8)
C57 N52 K51 104.3(9)
C53 O52 C52 112.6(9)
C53 O52 K51 113.5(6)
C52 O52 K51 114.8(5)
C54 O54 C55 115.2(10)
C54 O54 K51 114.8(6)
C55 O54 K51 113.7(7)
C59 O58 C58 112.8(13)
C59 O58 K51 111.1(8)
C58 O58 K51 112.8(8)
C61 O60 C60 113.4(12)
C61 O60 K51 115.2(7)
C60 O60 K51 116.0(8)
C65 O64 C64 111.0(11)
C65 O64 K51 112.8(8)
C64 O64 K51 114.2(7)
C66 O66 C67 111.4(12)
C66 O66 K51 117.7(8)
C67 O66 K51 117.1(9)
N51 C51 C52 113.3(10)
N51 C51 H51A 108.9
C52 C51 H51A 108.9
N51 C51 H51B 108.9
C52 C51 H51B 108.9
H51A C51 H51B 107.7
O52 C52 C51 110.7(10)
O52 C52 H52A 109.5
C51 C52 H52A 109.5
O52 C52 H52B 109.5
C51 C52 H52B 109.5
H52A C52 H52B 108.1
O52 C53 C54 107.5(9)
O52 C53 H53A 110.2
C54 C53 H53A 110.2
O52 C53 H53B 110.2
C54 C53 H53B 110.2
H53A C53 H53B 108.5
O54 C54 C53 108.9(9)
O54 C54 H54A 109.9
C53 C54 H54A 109.9
O54 C54 H54B 109.9
C53 C54 H54B 109.9
H54A C54 H54B 108.3
O54 C55 C56 108.0(12)
O54 C55 H55A 110.1
C56 C55 H55A 110.1
O54 C55 H55B 110.1
C56 C55 H55B 110.1
H55A C55 H55B 108.4
C55 C56 N52 110.3(12)
C55 C56 H56A 109.6
N52 C56 H56A 109.6
C55 C56 H56B 109.6
N52 C56 H56B 109.6
H56A C56 H56B 108.1
C58 C57 N52 113.4(13)
C58 C57 H57A 108.9
N52 C57 H57A 108.9
C58 C57 H57B 108.9
N52 C57 H57B 108.9
H57A C57 H57B 107.7
O58 C58 C57 110.1(15)
O58 C58 H58A 109.6
C57 C58 H58A 109.6
O58 C58 H58B 109.6
C57 C58 H58B 109.6
H58A C58 H58B 108.1
O58 C59 C60 112.9(16)
O58 C59 H59A 109.0
C60 C59 H59A 109.0
O58 C59 H59B 109.0
C60 C59 H59B 109.0
H59A C59 H59B 107.8
C59 C60 O60 109.5(15)
C59 C60 H60A 109.8
O60 C60 H60A 109.8
C59 C60 H60B 109.8
O60 C60 H60B 109.8
H60A C60 H60B 108.2
O60 C61 C62 107.5(10)
O60 C61 H61A 110.2
C62 C61 H61A 110.2
O60 C61 H61B 110.2
C62 C61 H61B 110.2
H61A C61 H61B 108.5
N51 C62 C61 111.4(10)
N51 C62 H62A 109.3
C61 C62 H62A 109.3
N51 C62 H62B 109.3
C61 C62 H62B 109.3
H62A C62 H62B 108.0
N51 C63 C64 114.8(10)
N51 C63 H63A 108.6
C64 C63 H63A 108.6
N51 C63 H63B 108.6
C64 C63 H63B 108.6
H63A C63 H63B 107.5
O64 C64 C63 108.8(11)
O64 C64 H64A 109.9
C63 C64 H64A 109.9
O64 C64 H64B 109.9
C63 C64 H64B 109.9
H64A C64 H64B 108.3
O64 C65 C66 111.5(14)
O64 C65 H65A 109.3
C66 C65 H65A 109.3
O64 C65 H65B 109.3
C66 C65 H65B 109.3
H65A C65 H65B 108.0
O66 C66 C65 109.5(15)
O66 C66 H66A 109.8
C65 C66 H66A 109.8
O66 C66 H66B 109.8
C65 C66 H66B 109.8
H66A C66 H66B 108.2
O66 C67 C68 110.3(12)
O66 C67 H67A 109.6
C68 C67 H67A 109.6
O66 C67 H67B 109.6
C68 C67 H67B 109.6
H67A C67 H67B 108.1
N52 C68 C67 117.0(16)
N52 C68 H68A 108.0
C67 C68 H68A 108.0
N52 C68 H68B 108.0
C67 C68 H68B 108.0
H68A C68 H68B 107.3
C71 N71 H71A 120.0
C71 N71 H71B 120.0
H71A N71 H71B 120.0
C72 N72 H72A 120.0
C72 N72 H72B 120.0
H72A N72 H72B 120.0
C72 C71 N71 110.4(18)
C72 C71 H71C 109.6
N71 C71 H71C 109.6
C72 C71 H71D 109.6
N71 C71 H71D 109.6
H71C C71 H71D 108.1
N72 C72 C71 111.0(18)
N72 C72 H72C 109.4
C71 C72 H72C 109.4
N72 C72 H72D 109.4
C71 C72 H72D 109.4
H72C C72 H72D 108.0

loop_
_geom_bond_atom_site_label_1
_geom_bond_atom_site_label_2
_geom_bond_distance
Pt1 P1 2.214(2)
Pt1 Sn1A 2.592(11)
Pt1 Sn2A 2.600(6)
Pt1 Sn3 2.6735(13)
Pt1 Sn3A 2.684(5)
Pt1 Sn2 2.6867(15)
Pt1 Pt2 2.6965(4)
Pt1 Sn1 2.714(3)
Pt2 Sn1A 2.611(11)
Pt2 Sn8A 2.646(12)
Pt2 Sn6A 2.648(6)
Pt2 Sn7A 2.668(9)
Pt2 Sn2 2.6749(16)
Pt2 Sn3A 2.684(5)
Pt2 Sn1 2.686(3)
Pt2 Sn3 2.6895(12)
Pt2 Sn5A 2.703(7)
Pt2 Sn2A 2.723(6)
Pt2 Sn9A 2.736(11)
P1 C1 1.829(8)
P1 C7 1.829(7)
P1 C13 1.842(8)
Sn1 Sn6 3.007(3)
Sn1 Sn5 3.009(3)
Sn2 Sn4 3.002(2)
Sn2 Sn5 3.004(3)
Sn3 Sn6 3.0016(19)
Sn3 Sn4 3.018(2)
Sn4 Sn7 3.088(3)
Sn4 Sn9 3.125(3)
Sn5 Sn8 3.091(4)
Sn5 Sn9 3.136(3)
Sn6 Sn7 3.100(3)
Sn6 Sn8 3.132(3)
Sn7 Sn9 3.008(4)
Sn7 Sn8 3.046(3)
Sn8 Sn9 3.046(4)
Sn1A Sn5A 2.947(12)
Sn1A Sn6A 2.973(12)
Sn2A Sn5A 2.943(12)
Sn2A Sn4A 2.973(8)
Sn3A Sn4A 2.945(7)
Sn3A Sn6A 2.959(8)
Sn4A Sn7A 3.067(9)
Sn4A Sn9A 3.072(15)
Sn5A Sn9A 2.999(12)
Sn5A Sn8A 3.060(16)
Sn6A Sn8A 3.070(11)
Sn6A Sn7A 3.110(10)
Sn7A Sn8A 2.909(15)
Sn7A Sn9A 2.986(15)
Sn8A Sn9A 2.93(2)
C1 C6 1.384(10)
C1 C2 1.395(10)
C2 C3 1.380(10)
C2 H2A 0.9500
C3 C4 1.371(11)
C3 H3A 0.9500
C4 C5 1.379(12)
C4 H4A 0.9500
C5 C6 1.375(11)
C5 H5A 0.9500
C6 H6A 0.9500
C7 C12 1.382(10)
C7 C8 1.391(10)
C8 C9 1.405(10)
C8 H8A 0.9500
C9 C10 1.368(10)
C9 H9A 0.9500
C10 C11 1.388(10)
C10 H10A 0.9500
C11 C12 1.391(10)
C11 H11A 0.9500
C12 H12A 0.9500
C13 C18 1.384(11)
C13 C14 1.392(11)
C14 C15 1.393(13)
C14 H14A 0.9500
C15 C16 1.344(16)
C15 H15A 0.9500
C16 C17 1.370(16)
C16 H16A 0.9500
C17 C18 1.383(14)
C17 H17A 0.9500
C18 H18A 0.9500
K31 O34 2.755(5)
K31 O38 2.758(5)
K31 O44 2.844(6)
K31 O46 2.855(6)
K31 O40 2.872(5)
K31 O32 2.881(6)
K31 N32 3.007(7)
K31 N31 3.031(7)
N31 C42 1.461(11)
N31 C31 1.475(10)
N31 C43 1.479(10)
N32 C37 1.456(11)
N32 C48 1.469(10)
N32 C36 1.475(10)
O32 C33 1.432(9)
O32 C32 1.437(9)
O34 C34 1.422(9)
O34 C35 1.426(9)
O38 C39 1.425(9)
O38 C38 1.435(10)
O40 C41 1.415(10)
O40 C40 1.425(9)
O44 C44 1.407(11)
O44 C45 1.421(10)
O46 C47 1.412(11)
O46 C46 1.432(11)
C31 C32 1.497(11)
C31 H31A 0.9900
C31 H31B 0.9900
C32 H32A 0.9900
C32 H32B 0.9900
C33 C34 1.494(12)
C33 H33A 0.9900
C33 H33B 0.9900
C34 H34A 0.9900
C34 H34B 0.9900
C35 C36 1.500(11)
C35 H35A 0.9900
C35 H35B 0.9900
C36 H36A 0.9900
C36 H36B 0.9900
C37 C38 1.503(12)
C37 H37A 0.9900
C37 H37B 0.9900
C38 H38A 0.9900
C38 H38B 0.9900
C39 C40 1.485(12)
C39 H39A 0.9900
C39 H39B 0.9900
C40 H40A 0.9900
C40 H40B 0.9900
C41 C42 1.514(12)
C41 H41A 0.9900
C41 H41B 0.9900
C42 H42A 0.9900
C42 H42B 0.9900
C43 C44 1.511(13)
C43 H43A 0.9900
C43 H43B 0.9900
C44 H44A 0.9900
C44 H44B 0.9900
C45 C46 1.473(13)
C45 H45A 0.9900
C45 H45B 0.9900
C46 H46A 0.9900
C46 H46B 0.9900
C47 C48 1.507(13)
C47 H47A 0.9900
C47 H47B 0.9900
C48 H48A 0.9900
C48 H48B 0.9900
K51 O60 2.781(8)
K51 O52 2.791(6)
K51 O66 2.793(7)
K51 O58 2.810(8)
K51 O54 2.867(8)
K51 O64 2.869(7)
K51 N51 2.996(8)
K51 N52 3.064(11)
N51 C51 1.446(14)
N51 C62 1.466(13)
N51 C63 1.468(14)
N52 C68 1.443(17)
N52 C56 1.494(18)
N52 C57 1.509(18)
O52 C53 1.404(11)
O52 C52 1.413(11)
O54 C54 1.409(11)
O54 C55 1.420(13)
O58 C59 1.389(16)
O58 C58 1.444(18)
O60 C61 1.403(14)
O60 C60 1.449(16)
O64 C65 1.400(14)
O64 C64 1.411(15)
O66 C66 1.397(18)
O66 C67 1.435(17)
C51 C52 1.491(16)
C51 H51A 0.9900
C51 H51B 0.9900
C52 H52A 0.9900
C52 H52B 0.9900
C53 C54 1.481(14)
C53 H53A 0.9900
C53 H53B 0.9900
C54 H54A 0.9900
C54 H54B 0.9900
C55 C56 1.476(18)
C55 H55A 0.9900
C55 H55B 0.9900
C56 H56A 0.9900
C56 H56B 0.9900
C57 C58 1.469(19)
C57 H57A 0.9900
C57 H57B 0.9900
C58 H58A 0.9900
C58 H58B 0.9900
C59 C60 1.44(2)
C59 H59A 0.9900
C59 H59B 0.9900
C60 H60A 0.9900
C60 H60B 0.9900
C61 C62 1.536(16)
C61 H61A 0.9900
C61 H61B 0.9900
C62 H62A 0.9900
C62 H62B 0.9900
C63 C64 1.475(16)
C63 H63A 0.9900
C63 H63B 0.9900
C64 H64A 0.9900
C64 H64B 0.9900
C65 C66 1.45(2)
C65 H65A 0.9900
C65 H65B 0.9900
C66 H66A 0.9900
C66 H66B 0.9900
C67 C68 1.458(19)
C67 H67A 0.9900
C67 H67B 0.9900
C68 H68A 0.9900
C68 H68B 0.9900
N71 C71 1.53(2)
N71 H71A 0.8800
N71 H71B 0.8800
N72 C72 1.262(17)
N72 H72A 0.8800
N72 H72B 0.8800
C71 C72 1.42(2)
C71 H71C 0.9900
C71 H71D 0.9900
C72 H72C 0.9900
C72 H72D 0.9900
